data_7050227
loop_
_publ_author_name
'Shmilovits, Michaela'
'Vinodu, Mikki'
'Goldberg, Israel'

_publ_section_title
;
 Self-assembly patterns of porphyrins in crystals. Structures of
 hydrogen-bonding and coordination polymers of manganese
 tetra(carboxyphenyl)porphyrin
;
_journal_issue 2
_journal_name_full 'New Journal of Chemistry'
_journal_page_first 223
_journal_paper_doi 10.1039/b312183f
_journal_volume 28
_journal_year 2004
_chemical_formula_moiety '(C48 H27 N4 O8 Mn), 2.55(H2 O), (C3 H7 N O)'
_chemical_formula_sum 'C51 H39.1 Mn N5 O11.55'
_chemical_formula_weight 961.71
_chemical_name_systematic
;
?
;
_space_group_IT_number 14
_symmetry_cell_setting monoclinic
_symmetry_space_group_name_Hall '-P 2ybc'
_symmetry_space_group_name_H-M 'P 1 21/c 1'
_atom_sites_solution_hydrogens geom
_atom_sites_solution_primary direct
_atom_sites_solution_secondary difmap
_audit_creation_method SHELXL-97
_cell_angle_alpha 90.00
_cell_angle_beta 91.695(2)
_cell_angle_gamma 90.00
_cell_formula_units_Z 2
_cell_length_a 13.6910(5)
_cell_length_b 8.7440(3)
_cell_length_c 20.5930(6)
_cell_measurement_reflns_used 3240
_cell_measurement_temperature 110(2)
_cell_measurement_theta_max 25.00
_cell_measurement_theta_min 2.44
_cell_volume 2464.19(14)
_computing_cell_refinement Denzo
_computing_data_collection 'Collect, Nonius B.V.'
_computing_data_reduction Denzo
_computing_structure_refinement 'SHELXL-97 (Sheldrick, 1997)'
_computing_structure_solution 'SHELXS-97 (Sheldrick, 1990)'
_diffrn_ambient_temperature 110(2)
_diffrn_detector_area_resol_mean '56 microns'
_diffrn_measured_fraction_theta_full 0.990
_diffrn_measured_fraction_theta_max 0.990
_diffrn_measurement_device_type 'Nonius KappaCCD'
_diffrn_measurement_method '1 deg. Phi & Omega scans'
_diffrn_radiation_monochromator graphite
_diffrn_radiation_source 'fine-focus sealed tube'
_diffrn_radiation_type MoK\a
_diffrn_radiation_wavelength 0.71073
_diffrn_reflns_av_R_equivalents 0.0660
_diffrn_reflns_av_sigmaI/netI 0.0451
_diffrn_reflns_limit_h_max 16
_diffrn_reflns_limit_h_min 0
_diffrn_reflns_limit_k_max 10
_diffrn_reflns_limit_k_min 0
_diffrn_reflns_limit_l_max 24
_diffrn_reflns_limit_l_min -24
_diffrn_reflns_number 13531
_diffrn_reflns_theta_full 25.00
_diffrn_reflns_theta_max 25.00
_diffrn_reflns_theta_min 2.44
_exptl_absorpt_coefficient_mu 0.333
_exptl_absorpt_correction_type none
_exptl_crystal_colour 'dark red'
_exptl_crystal_density_diffrn 1.296
_exptl_crystal_density_method 'not measured'
_exptl_crystal_description plates
_exptl_crystal_F_000 995
_exptl_crystal_size_max 0.40
_exptl_crystal_size_mid 0.38
_exptl_crystal_size_min 0.13
_refine_diff_density_max 0.454
_refine_diff_density_min -0.331
_refine_diff_density_rms 0.067
_refine_ls_extinction_method none
_refine_ls_goodness_of_fit_ref 1.046
_refine_ls_hydrogen_treatment constr
_refine_ls_matrix_type fullcycle
_refine_ls_number_parameters 355
_refine_ls_number_reflns 4301
_refine_ls_number_restraints 2
_refine_ls_restrained_S_all 1.046
_refine_ls_R_factor_all 0.0796
_refine_ls_R_factor_gt 0.0621
_refine_ls_shift/su_max 0.265
_refine_ls_shift/su_mean 0.083
_refine_ls_structure_factor_coef Fsqd
_refine_ls_weighting_details 'calc w=1/[\s^2^(Fo^2^)+(0.1158P)^2^+1.4927P] where P=(Fo^2^+2Fc^2^)/3'
_refine_ls_weighting_scheme calc
_refine_ls_wR_factor_gt 0.1773
_refine_ls_wR_factor_ref 0.1909
_reflns_number_gt 3240
_reflns_number_total 4301
_reflns_threshold_expression >2sigma(I)
_cod_data_source_file b312183f.txt
_cod_data_source_block Compound_2
_cod_original_sg_symbol_H-M 'P 21/c'
_cod_database_code 7050227

loop_
_symmetry_equiv_pos_as_xyz
'x, y, z'
'-x, y+1/2, -z+1/2'
'-x, -y, -z'
'x, -y-1/2, z-1/2'

loop_
_atom_site_label
_atom_site_type_symbol
_atom_site_fract_x
_atom_site_fract_y
_atom_site_fract_z
_atom_site_U_iso_or_equiv
_atom_site_adp_type
_atom_site_occupancy
_atom_site_symmetry_multiplicity
_atom_site_calc_flag
_atom_site_refinement_flags
_atom_site_disorder_assembly
_atom_site_disorder_group
Mn1 Mn 0.5000 0.5000 0.0000 0.0328(2) Uani 1 2 d S . .
O1 O 0.3870(2) 0.1337(3) 0.44456(10) 0.0510(7) Uani 1 1 d . . .
O2 O 0.2579(3) 0.0213(4) 0.39847(18) 0.0908(12) Uani 1 1 d . . .
C1 C 0.3469(3) 0.6879(4) 0.07085(14) 0.0384(7) Uani 1 1 d . . .
C2 C 0.2965(3) 0.6923(4) 0.13120(15) 0.0438(8) Uani 1 1 d . . .
H2 H 0.2530 0.7699 0.1447 0.053 Uiso 1 1 calc R . .
C3 C 0.3226(3) 0.5652(4) 0.16507(15) 0.0440(8) Uani 1 1 d . . .
H3 H 0.3000 0.5364 0.2065 0.053 Uiso 1 1 calc R . .
C4 C 0.3911(3) 0.4814(3) 0.12695(14) 0.0382(8) Uani 1 1 d . . .
C5 C 0.4370(3) 0.3486(4) 0.14654(14) 0.0400(8) Uani 1 1 d . . .
C6 C 0.5072(3) 0.2729(3) 0.11167(14) 0.0399(8) Uani 1 1 d . . .
C7 C 0.5579(3) 0.1372(4) 0.13341(15) 0.0482(9) Uani 1 1 d . . .
H7 H 0.5502 0.0865 0.1737 0.058 Uiso 1 1 calc R . .
C8 C 0.6184(3) 0.0950(4) 0.08594(15) 0.0483(9) Uani 1 1 d . . .
H8 H 0.6606 0.0088 0.0866 0.058 Uiso 1 1 calc R . .
C9 C 0.6072(3) 0.2036(4) 0.03461(14) 0.0392(8) Uani 1 1 d . A .
N10 N 0.4043(2) 0.5576(3) 0.06894(11) 0.0383(6) Uani 1 1 d . . .
N11 N 0.5391(2) 0.3135(3) 0.05059(11) 0.0366(6) Uani 1 1 d . . .
C12 C 0.4112(3) 0.2824(3) 0.21126(14) 0.0379(7) Uani 1 1 d . . .
C13 C 0.3292(3) 0.1909(5) 0.21642(17) 0.0602(11) Uani 1 1 d . . .
H13 H 0.2900 0.1685 0.1787 0.072 Uiso 1 1 calc R . .
C14 C 0.3036(3) 0.1317(5) 0.27601(17) 0.0567(10) Uani 1 1 d . . .
H14 H 0.2466 0.0706 0.2791 0.068 Uiso 1 1 calc R . .
C15 C 0.3612(2) 0.1616(3) 0.33107(14) 0.0349(7) Uani 1 1 d . . .
C16 C 0.4440(2) 0.2504(3) 0.32583(14) 0.0354(7) Uani 1 1 d . . .
H16 H 0.4841 0.2709 0.3633 0.042 Uiso 1 1 calc R . .
C17 C 0.4691(3) 0.3103(3) 0.26575(14) 0.0370(7) Uani 1 1 d . . .
H17 H 0.5265 0.3706 0.2624 0.044 Uiso 1 1 calc R . .
C18 C 0.3337(3) 0.1017(4) 0.39670(16) 0.0427(8) Uani 1 1 d . . .
C19 C 0.6600(2) 0.2003(4) -0.02280(14) 0.0377(7) Uani 1 1 d . . .
C20A C 0.7301(2) 0.0761(3) -0.03033(16) 0.0403(12) Uani 0.668(5) 1 d PG A 1
C21A C 0.70136(19) -0.0762(4) -0.03358(16) 0.0451(13) Uani 0.668(5) 1 d PG A 1
H21A H 0.6353 -0.1032 -0.0264 0.054 Uiso 0.668(5) 1 calc PR A 1
C22A C 0.7692(3) -0.1890(3) -0.04732(16) 0.0495(15) Uani 0.668(5) 1 d PG A 1
H22A H 0.7496 -0.2932 -0.0495 0.059 Uiso 0.668(5) 1 calc PR A 1
C23A C 0.8658(2) -0.1496(4) -0.05781(18) 0.0593(17) Uani 0.668(5) 1 d PG A 1
C24A C 0.89457(18) 0.0028(5) -0.0546(2) 0.068(2) Uani 0.668(5) 1 d PG A 1
H24A H 0.9606 0.0298 -0.0617 0.081 Uiso 0.668(5) 1 calc PR A 1
C25A C 0.8267(2) 0.1156(3) -0.04082(18) 0.0574(16) Uani 0.668(5) 1 d PG A 1
H25A H 0.8464 0.2197 -0.0386 0.069 Uiso 0.668(5) 1 calc PR A 1
O3A O 1.0209(5) -0.2163(10) -0.0963(4) 0.135(3) Uani 0.668(5) 1 d P A 1
O4A O 0.9167(7) -0.3988(10) -0.0830(3) 0.137(4) Uani 0.668(5) 1 d P A 1
C26A C 0.9366(7) -0.2678(14) -0.0780(4) 0.096(3) Uani 0.668(5) 1 d P A 1
C20B C 0.7280(4) 0.0582(5) -0.0353(3) 0.037(2) Uani 0.332(5) 1 d PG A 2
C21B C 0.6823(3) -0.0837(6) -0.0336(3) 0.030(2) Uani 0.332(5) 1 d PG A 2
H21B H 0.6134 -0.0897 -0.0302 0.037 Uiso 0.332(5) 1 calc PR A 2
C22B C 0.7375(4) -0.2167(5) -0.0368(3) 0.038(2) Uani 0.332(5) 1 d PG A 2
H22B H 0.7063 -0.3137 -0.0356 0.046 Uiso 0.332(5) 1 calc PR A 2
C23B C 0.8384(4) -0.2079(6) -0.0417(3) 0.037(2) Uani 0.332(5) 1 d PGD A 2
C24B C 0.8841(3) -0.0661(7) -0.0434(4) 0.070(4) Uani 0.332(5) 1 d PG A 2
H24B H 0.9530 -0.0600 -0.0468 0.084 Uiso 0.332(5) 1 calc PR A 2
C25B C 0.8289(4) 0.0670(5) -0.0402(4) 0.045(3) Uani 0.332(5) 1 d PG A 2
H25B H 0.8601 0.1639 -0.0414 0.053 Uiso 0.332(5) 1 calc PR A 2
C26B C 0.8982(9) -0.3592(13) -0.0409(5) 0.063(3) Uani 0.332(5) 1 d PD A 2
O3B O 0.9860(10) -0.351(2) -0.0651(6) 0.108(7) Uani 0.332(5) 1 d P A 2
O4B O 0.8681(7) -0.4684(10) -0.0124(5) 0.079(3) Uani 0.332(5) 1 d PD A 2
O27 O 0.8317(5) 0.3035(8) 0.1544(3) 0.096(3) Uani 0.607(13) 1 d P . .
O28 O 0.8505(4) -0.5635(7) 0.0130(3) 0.0967(19) Uani 0.668(5) 1 d P . .

loop_
_atom_site_aniso_label
_atom_site_aniso_U_11
_atom_site_aniso_U_22
_atom_site_aniso_U_33
_atom_site_aniso_U_23
_atom_site_aniso_U_13
_atom_site_aniso_U_12
Mn1 0.0511(4) 0.0310(4) 0.0162(3) 0.0046(2) 0.0002(3) -0.0002(3)
O1 0.101(2) 0.0356(13) 0.0165(10) 0.0041(9) 0.0063(12) 0.0063(12)
O2 0.080(2) 0.115(3) 0.078(2) 0.053(2) 0.0095(18) -0.030(2)
C1 0.055(2) 0.0341(16) 0.0256(15) 0.0019(13) -0.0021(13) -0.0023(14)
C2 0.061(2) 0.0434(18) 0.0267(16) 0.0037(14) 0.0060(14) 0.0068(16)
C3 0.070(2) 0.0393(18) 0.0235(15) 0.0024(14) 0.0088(14) -0.0005(16)
C4 0.070(2) 0.0286(15) 0.0161(14) 0.0001(12) 0.0058(13) -0.0049(14)
C5 0.070(2) 0.0324(16) 0.0173(14) 0.0012(12) 0.0032(14) -0.0065(15)
C6 0.072(2) 0.0293(16) 0.0187(14) 0.0013(12) 0.0011(14) -0.0014(15)
C7 0.088(3) 0.0351(18) 0.0216(15) 0.0062(13) 0.0045(16) 0.0083(17)
C8 0.077(3) 0.0392(19) 0.0293(17) 0.0096(15) 0.0030(16) 0.0109(17)
C9 0.061(2) 0.0328(16) 0.0236(15) 0.0025(13) -0.0004(14) 0.0006(14)
N10 0.0653(19) 0.0312(13) 0.0182(12) 0.0010(10) 0.0013(11) -0.0006(12)
N11 0.0630(18) 0.0294(13) 0.0175(11) 0.0010(10) 0.0036(11) 0.0004(12)
C12 0.064(2) 0.0294(15) 0.0208(14) 0.0030(12) 0.0036(13) -0.0004(14)
C13 0.076(3) 0.075(3) 0.0289(18) 0.0152(18) -0.0147(17) -0.027(2)
C14 0.060(2) 0.071(3) 0.0377(19) 0.0196(18) -0.0091(16) -0.0247(19)
C15 0.0482(19) 0.0325(15) 0.0242(14) 0.0054(12) 0.0026(13) 0.0027(13)
C16 0.055(2) 0.0303(15) 0.0209(14) -0.0022(12) -0.0017(12) -0.0009(13)
C17 0.058(2) 0.0281(15) 0.0253(15) 0.0019(12) 0.0064(13) -0.0085(14)
C18 0.054(2) 0.0398(18) 0.0349(18) 0.0083(15) 0.0088(15) 0.0018(16)
C19 0.0489(19) 0.0370(17) 0.0268(15) 0.0020(13) -0.0041(13) -0.0004(14)
C20A 0.054(3) 0.043(3) 0.024(2) 0.006(2) 0.005(2) 0.002(2)
C21A 0.047(3) 0.060(3) 0.028(2) 0.008(2) 0.003(2) 0.015(2)
C22A 0.066(4) 0.057(3) 0.025(2) -0.004(2) -0.003(2) 0.017(3)
C23A 0.046(3) 0.086(5) 0.046(3) 0.011(3) 0.004(3) 0.022(3)
C24A 0.045(3) 0.106(6) 0.052(4) 0.018(3) 0.000(3) 0.008(3)
C25A 0.048(3) 0.063(4) 0.060(4) 0.012(3) -0.009(3) 0.009(3)
O3A 0.066(4) 0.193(8) 0.146(6) -0.039(5) 0.013(4) 0.041(4)
O4A 0.199(8) 0.136(6) 0.078(4) 0.005(4) 0.039(4) 0.122(6)
C26A 0.087(6) 0.129(8) 0.071(5) -0.033(5) 0.006(4) 0.046(6)
C20B 0.035(5) 0.053(6) 0.024(4) 0.011(4) -0.006(4) 0.015(4)
C21B 0.050(5) 0.024(4) 0.017(4) -0.008(3) -0.005(3) 0.010(4)
C22B 0.061(6) 0.041(5) 0.013(4) 0.003(4) 0.009(4) 0.010(4)
C23B 0.027(5) 0.044(5) 0.039(5) 0.003(4) -0.006(4) 0.001(4)
C24B 0.032(6) 0.091(10) 0.086(9) 0.020(8) -0.002(6) 0.002(6)
C25B 0.042(6) 0.043(6) 0.049(6) 0.009(5) 0.003(4) 0.011(4)
C26B 0.066(8) 0.090(10) 0.033(5) 0.018(6) 0.007(5) 0.004(7)
O3B 0.064(9) 0.201(19) 0.060(8) 0.045(10) 0.010(7) 0.105(11)
O4B 0.091(7) 0.055(5) 0.088(7) 0.012(5) -0.029(5) 0.028(5)
O27 0.086(4) 0.116(5) 0.085(5) 0.019(4) 0.008(3) 0.051(4)
O28 0.094(4) 0.104(4) 0.092(4) -0.015(3) 0.008(3) 0.031(3)

loop_
_atom_type_symbol
_atom_type_description
_atom_type_scat_dispersion_real
_atom_type_scat_dispersion_imag
_atom_type_scat_source
C C 0.0033 0.0016 'International Tables Vol C Tables 4.2.6.8 and 6.1.1.4'
H H 0.0000 0.0000 'International Tables Vol C Tables 4.2.6.8 and 6.1.1.4'
O O 0.0106 0.0060 'International Tables Vol C Tables 4.2.6.8 and 6.1.1.4'
N N 0.0061 0.0033 'International Tables Vol C Tables 4.2.6.8 and 6.1.1.4'
Mn Mn 0.3368 0.7283 'International Tables Vol C Tables 4.2.6.8 and 6.1.1.4'

loop_
_geom_angle_atom_site_label_1
_geom_angle_atom_site_label_2
_geom_angle_atom_site_label_3
_geom_angle
_geom_angle_site_symmetry_1
_geom_angle_site_symmetry_3
_geom_angle_publ_flag
N11 Mn1 N11 180.0 3_665 . ?
N11 Mn1 N10 90.37(10) 3_665 3_665 ?
N11 Mn1 N10 89.63(10) . 3_665 ?
N11 Mn1 N10 89.63(11) 3_665 . ?
N11 Mn1 N10 90.37(11) . . ?
N10 Mn1 N10 180.00(9) 3_665 . ?
N11 Mn1 O1 90.60(10) 3_665 2_655 ?
N11 Mn1 O1 89.40(10) . 2_655 ?
N10 Mn1 O1 92.05(10) 3_665 2_655 ?
N10 Mn1 O1 87.95(10) . 2_655 ?
N11 Mn1 O1 89.40(10) 3_665 4_565 ?
N11 Mn1 O1 90.60(10) . 4_565 ?
N10 Mn1 O1 87.96(10) 3_665 4_565 ?
N10 Mn1 O1 92.04(10) . 4_565 ?
O1 Mn1 O1 179.998(1) 2_655 4_565 ?
C18 O1 Mn1 132.2(2) . 2_645 ?
N10 C1 C19 125.7(3) . 3_665 ?
N10 C1 C2 109.5(3) . . ?
C19 C1 C2 124.8(3) 3_665 . ?
C3 C2 C1 107.2(3) . . ?
C3 C2 H2 126.4 . . ?
C1 C2 H2 126.4 . . ?
C2 C3 C4 107.6(3) . . ?
C2 C3 H3 126.2 . . ?
C4 C3 H3 126.2 . . ?
C5 C4 N10 126.1(3) . . ?
C5 C4 C3 124.7(3) . . ?
N10 C4 C3 109.3(3) . . ?
C4 C5 C6 124.7(3) . . ?
C4 C5 C12 117.8(3) . . ?
C6 C5 C12 117.4(3) . . ?
C5 C6 N11 126.1(3) . . ?
C5 C6 C7 124.6(3) . . ?
N11 C6 C7 109.3(3) . . ?
C8 C7 C6 107.5(3) . . ?
C8 C7 H7 126.3 . . ?
C6 C7 H7 126.3 . . ?
C7 C8 C9 107.4(3) . . ?
C7 C8 H8 126.3 . . ?
C9 C8 H8 126.3 . . ?
N11 C9 C19 125.6(3) . . ?
N11 C9 C8 110.1(3) . . ?
C19 C9 C8 124.3(3) . . ?
C4 N10 C1 106.4(3) . . ?
C4 N10 Mn1 126.1(2) . . ?
C1 N10 Mn1 127.2(2) . . ?
C9 N11 C6 105.7(2) . . ?
C9 N11 Mn1 127.9(2) . . ?
C6 N11 Mn1 126.4(2) . . ?
C17 C12 C13 119.2(3) . . ?
C17 C12 C5 120.6(3) . . ?
C13 C12 C5 120.2(3) . . ?
C12 C13 C14 120.7(3) . . ?
C12 C13 H13 119.7 . . ?
C14 C13 H13 119.7 . . ?
C13 C14 C15 120.1(3) . . ?
C13 C14 H14 120.0 . . ?
C15 C14 H14 120.0 . . ?
C16 C15 C14 119.4(3) . . ?
C16 C15 C18 119.5(3) . . ?
C14 C15 C18 121.1(3) . . ?
C15 C16 C17 120.3(3) . . ?
C15 C16 H16 119.9 . . ?
C17 C16 H16 119.9 . . ?
C12 C17 C16 120.4(3) . . ?
C12 C17 H17 119.8 . . ?
C16 C17 H17 119.8 . . ?
O1 C18 O2 124.8(3) . . ?
O1 C18 C15 118.5(3) . . ?
O2 C18 C15 116.7(3) . . ?
C1 C19 C9 123.9(3) 3_665 . ?
C1 C19 C20A 118.5(3) 3_665 . ?
C9 C19 C20A 117.5(3) . . ?
C1 C19 C20B 117.7(3) 3_665 . ?
C9 C19 C20B 118.3(2) . . ?
C20A C19 C20B 5.6(2) . . ?
C21A C20A C25A 120.0 . . ?
C21A C20A C19 122.1(2) . . ?
C25A C20A C19 117.6(2) . . ?
C22A C21A C20A 120.0 . . ?
C22A C21A H21A 120.0 . . ?
C20A C21A H21A 120.0 . . ?
C23A C22A C21A 120.0 . . ?
C23A C22A H22A 120.0 . . ?
C21A C22A H22A 120.0 . . ?
C22A C23A C24A 120.0 . . ?
C22A C23A C26A 120.2(6) . . ?
C24A C23A C26A 119.6(6) . . ?
C23A C24A C25A 120.0 . . ?
C23A C24A H24A 120.0 . . ?
C25A C24A H24A 120.0 . . ?
C24A C25A C20A 120.0 . . ?
C24A C25A H25A 120.0 . . ?
C20A C25A H25A 120.0 . . ?
O4A C26A O3A 120.8(9) . . ?
O4A C26A C23A 123.3(10) . . ?
O3A C26A C23A 115.5(10) . . ?
C21B C20B C25B 120.0 . . ?
C21B C20B C19 115.5(3) . . ?
C25B C20B C19 124.1(3) . . ?
C22B C21B C20B 120.0 . . ?
C22B C21B H21B 120.0 . . ?
C20B C21B H21B 120.0 . . ?
C23B C22B C21B 120.0 . . ?
C23B C22B H22B 120.0 . . ?
C21B C22B H22B 120.0 . . ?
C22B C23B C24B 120.0 . . ?
C22B C23B C26B 118.4(5) . . ?
C24B C23B C26B 121.5(5) . . ?
C23B C24B C25B 120.0 . . ?
C23B C24B H24B 120.0 . . ?
C25B C24B H24B 120.0 . . ?
C24B C25B C20B 120.0 . . ?
C24B C25B H25B 120.0 . . ?
C20B C25B H25B 120.0 . . ?
O4B C26B O3B 123.9(14) . . ?
O4B C26B C23B 119.6(10) . . ?
O3B C26B C23B 115.9(11) . . ?

loop_
_geom_bond_atom_site_label_1
_geom_bond_atom_site_label_2
_geom_bond_distance
_geom_bond_site_symmetry_2
_geom_bond_publ_flag
Mn1 N11 2.000(2) 3_665 ?
Mn1 N11 2.000(2) . ?
Mn1 N10 2.024(3) 3_665 ?
Mn1 N10 2.024(3) . ?
Mn1 O1 2.227(3) 2_655 ?
Mn1 O1 2.227(2) 4_565 ?
O1 C18 1.241(4) . ?
O1 Mn1 2.227(2) 2_645 ?
O2 C18 1.255(5) . ?
C1 N10 1.386(4) . ?
C1 C19 1.392(4) 3_665 ?
C1 C2 1.440(5) . ?
C2 C3 1.355(5) . ?
C2 H2 0.9500 . ?
C3 C4 1.440(5) . ?
C3 H3 0.9500 . ?
C4 C5 1.376(5) . ?
C4 N10 1.384(4) . ?
C5 C6 1.385(5) . ?
C5 C12 1.505(4) . ?
C6 N11 1.390(4) . ?
C6 C7 1.439(5) . ?
C7 C8 1.351(5) . ?
C7 H7 0.9500 . ?
C8 C9 1.426(4) . ?
C8 H8 0.9500 . ?
C9 N11 1.385(4) . ?
C9 C19 1.404(5) . ?
C12 C17 1.377(5) . ?
C12 C13 1.385(5) . ?
C13 C14 1.386(5) . ?
C13 H13 0.9500 . ?
C14 C15 1.387(5) . ?
C14 H14 0.9500 . ?
C15 C16 1.381(5) . ?
C15 C18 1.508(4) . ?
C16 C17 1.395(4) . ?
C16 H16 0.9500 . ?
C17 H17 0.9500 . ?
C19 C1 1.392(4) 3_665 ?
C19 C20A 1.460(4) . ?
C19 C20B 1.578(4) . ?
C20A C21A 1.3900 . ?
C20A C25A 1.3900 . ?
C21A C22A 1.3900 . ?
C21A H21A 0.9500 . ?
C22A C23A 1.3900 . ?
C22A H22A 0.9500 . ?
C23A C24A 1.3900 . ?
C23A C26A 1.484(9) . ?
C24A C25A 1.3900 . ?
C24A H24A 0.9500 . ?
C25A H25A 0.9500 . ?
O3A C26A 1.305(13) . ?
O4A C26A 1.182(13) . ?
C20B C21B 1.3900 . ?
C20B C25B 1.3900 . ?
C21B C22B 1.3900 . ?
C21B H21B 0.9500 . ?
C22B C23B 1.3900 . ?
C22B H22B 0.9500 . ?
C23B C24B 1.3900 . ?
C23B C26B 1.555(13) . ?
C24B C25B 1.3900 . ?
C24B H24B 0.9500 . ?
C25B H25B 0.9500 . ?
O3B C26B 1.316(19) . ?
O4B C26B 1.2002(11) . ?
